data_7221107
loop_
_publ_author_name
'Blase, W.'
'Cordier, G.'

_publ_section_title
;
 Darstellung und Kristallsruktur vonNa3 Ga8 Sn3 und die Interpretation der
 Bindungsverhaeltnisse auf der Basis der Wadeschen Regeln und
 Zintl-Konzepte
;
_journal_name_full
;
Zeitschrift fuer Naturforschung, Teil B. Anorganische Chemie, Organische 
Chemie (42,1987-)
;
_journal_page_first 1011
_journal_page_last 1014
_journal_volume 44
_journal_year 1989
_chemical_formula_sum 'Ga8.1 Na3 Sn2.9'
_space_group_IT_number 12
_symmetry_space_group_name_Hall '-C 2y'
_symmetry_space_group_name_H-M 'C 1 2/m 1'
_cell_angle_alpha 90
_cell_angle_beta 129.6
_cell_angle_gamma 90
_cell_formula_units_Z 4
_cell_length_a 15.327
_cell_length_b 8.907
_cell_length_c 12.249
_cell_volume 1288.455
_citation_journal_id_ASTM ZNBSEN
_cod_data_source_file Blase_ZNBSEN_1989_236.cif
_cod_data_source_block Ga8.1Na3Sn2.9
_cod_database_code 7221107

loop_
_symmetry_equiv_pos_as_xyz
x,y,z
-x,y,-z
-x,-y,-z
x,-y,z
x+1/2,y+1/2,z
-x+1/2,y+1/2,-z
-x+1/2,-y+1/2,-z
x+1/2,-y+1/2,z

loop_
_atom_site_label
_atom_site_type_symbol
_atom_site_fract_x
_atom_site_fract_y
_atom_site_fract_z
_atom_site_occupancy
_atom_site_U_iso_or_equiv
Ga4 Ga 0.5481 0.6747 0.2016 1 0.0
Sn6 Sn 0.3815 0.5 0.421 0.85 0.0
Na2 Na 0.3787 0.2123 0.2343 1 0.0
Ga1 Ga 0.3497 0.5 0.0377 1 0.0
Ga5 Ga 0.3999 0 0.4789 0.375 0.0
Sn5 Sn 0.3999 0 0.4789 0.625 0.0
Ga2 Ga 0.2055 0 0.2165 1 0.0
Ga7 Ga 0.2269 0.5 0.1177 0.725 0.0
Na1 Na 0.3977 0 0.756 1 0.0
Ga6 Ga 0.3815 0.5 0.421 0.15 0.0
Sn8 Sn 0.3533 0.2655 0.5412 0.575 0.0
Ga3 Ga 0.3892 0.2481 0.9458 1 0.0
Sn7 Sn 0.2269 0.5 0.1177 0.275 0.0
Ga8 Ga 0.3533 0.2655 0.5412 0.425 0.0
